data_7002816
loop_
_publ_author_name
'Garralda, Mar\'ia A.'
'Hern\'andez, Ricardo'
'Pinilla, Elena'
'Torres, M. Rosario'
'Zarandona, Malkoa'

_publ_section_title
;
 Selective formation of cis-diacyl, cis-PPh2R rhodium(III) complexes by
 the reaction of rhodium(III) cis-diacyl, trans-PPh2R complexes with
 aliphatic diamines
;
_journal_issue 44
_journal_name_full 'Dalton Transactions'
_journal_page_first 9860
_journal_page_last 9869
_journal_paper_doi 10.1039/b913244a
_journal_year 2009
_chemical_formula_moiety 'C76 H56 Cl O4 P4 Rh2, Cl O4'
_chemical_formula_sum 'C76 H56 Cl2 O8 P4 Rh2'
_chemical_formula_weight 1497.81
_chemical_name_systematic
;
?
;
_space_group_IT_number 14
_symmetry_cell_setting monoclinic
_symmetry_space_group_name_Hall '-P 2yn'
_symmetry_space_group_name_H-M 'P 1 21/n 1'
_atom_sites_solution_hydrogens geom
_atom_sites_solution_primary direct
_atom_sites_solution_secondary difmap
_audit_creation_method SHELXL-97
_cell_angle_alpha 90.00
_cell_angle_beta 98.8240(10)
_cell_angle_gamma 90.00
_cell_formula_units_Z 4
_cell_length_a 20.2966(12)
_cell_length_b 11.8233(7)
_cell_length_c 28.3790(16)
_cell_measurement_temperature 296(2)
_cell_volume 6729.6(7)
_computing_cell_refinement 'Bruker SMART'
_computing_data_collection 'Bruker SMART'
_computing_data_reduction 'Bruker SHELXTL'
_computing_molecular_graphics 'Bruker SHELXTL'
_computing_publication_material 'Bruker SHELXTL'
_computing_structure_refinement 'SHELXL-97 (Sheldrick, 1997)'
_computing_structure_solution 'SHELXS-97 (Sheldrick, 1990)'
_diffrn_ambient_temperature 296(2)
_diffrn_measured_fraction_theta_full 1.000
_diffrn_measured_fraction_theta_max 1.000
_diffrn_measurement_device_type 'CCD area detector'
_diffrn_measurement_method 'phi and omega scans'
_diffrn_radiation_monochromator graphite
_diffrn_radiation_source 'fine-focus sealed tube'
_diffrn_radiation_type MoK\a
_diffrn_radiation_wavelength 0.71073
_diffrn_reflns_av_R_equivalents 0.0864
_diffrn_reflns_av_sigmaI/netI 0.1025
_diffrn_reflns_limit_h_max 24
_diffrn_reflns_limit_h_min -24
_diffrn_reflns_limit_k_max 14
_diffrn_reflns_limit_k_min -13
_diffrn_reflns_limit_l_max 33
_diffrn_reflns_limit_l_min -33
_diffrn_reflns_number 50730
_diffrn_reflns_theta_full 25.00
_diffrn_reflns_theta_max 25.00
_diffrn_reflns_theta_min 1.15
_exptl_absorpt_coefficient_mu 0.722
_exptl_absorpt_correction_type none
_exptl_crystal_colour yellow
_exptl_crystal_density_diffrn 1.478
_exptl_crystal_density_method 'not measured'
_exptl_crystal_description prismatic
_exptl_crystal_F_000 3040
_exptl_crystal_size_max 0.32
_exptl_crystal_size_mid 0.13
_exptl_crystal_size_min 0.10
_refine_diff_density_max 1.426
_refine_diff_density_min -0.953
_refine_diff_density_rms 0.106
_refine_ls_extinction_method none
_refine_ls_goodness_of_fit_ref 0.925
_refine_ls_hydrogen_treatment constr
_refine_ls_matrix_type full
_refine_ls_number_parameters 799
_refine_ls_number_reflns 11825
_refine_ls_number_restraints 6
_refine_ls_restrained_S_all 0.926
_refine_ls_R_factor_all 0.1014
_refine_ls_R_factor_gt 0.0497
_refine_ls_shift/su_max 0.032
_refine_ls_shift/su_mean 0.001
_refine_ls_structure_factor_coef Fsqd
_refine_ls_weighting_details 'calc w=1/[\s^2^(Fo^2^)+(0.0756P)^2^+0.0000P] where P=(Fo^2^+2Fc^2^)/3'
_refine_ls_weighting_scheme calc
_refine_ls_wR_factor_gt 0.1284
_refine_ls_wR_factor_ref 0.1514
_reflns_number_gt 6562
_reflns_number_total 11825
_reflns_threshold_expression >2sigma(I)
_cod_data_source_file b913244a.txt
_cod_data_source_block compound_8b[ClO4]
_cod_depositor_comments
;
The following automatic conversions were performed:
'_symmetry_cell_setting' value 'Monoclinic' changed to 'monoclinic'
according to '/home/saulius/struct/CIF-dictionaries/cif_core.dic'
dictionary named 'cif_core.dic' version 2.4.1 from 2010-06-29.

Automatic conversion script
Id: cif_fix_enum 1527 2010-12-29 10:47:43Z saulius 
;
_cod_original_sg_symbol_H-M P2(1)/n
_cod_database_code 7002816

loop_
_symmetry_equiv_pos_as_xyz
'x, y, z'
'-x+1/2, y+1/2, -z+1/2'
'-x, -y, -z'
'x-1/2, -y-1/2, z-1/2'

loop_
_atom_site_label
_atom_site_type_symbol
_atom_site_fract_x
_atom_site_fract_y
_atom_site_fract_z
_atom_site_U_iso_or_equiv
_atom_site_adp_type
_atom_site_occupancy
_atom_site_symmetry_multiplicity
_atom_site_calc_flag
_atom_site_refinement_flags
_atom_site_disorder_assembly
_atom_site_disorder_group
Rh1 Rh 0.49966(2) 0.26189(4) 0.223067(16) 0.02465(14) Uani 1 1 d . . .
Rh2 Rh 0.57839(2) 0.24813(4) 0.344865(15) 0.02418(14) Uani 1 1 d . . .
P1 P 0.43802(8) 0.42459(14) 0.19214(6) 0.0308(4) Uani 1 1 d . . .
P2 P 0.45249(8) 0.12975(14) 0.17063(6) 0.0296(4) Uani 1 1 d . . .
P3 P 0.69676(8) 0.23146(13) 0.36353(5) 0.0271(4) Uani 1 1 d . . .
P4 P 0.55529(8) 0.35928(14) 0.40478(6) 0.0300(4) Uani 1 1 d . . .
O1 O 0.6087(2) 0.2467(4) 0.17234(15) 0.0434(12) Uani 1 1 d . . .
O2 O 0.58422(19) 0.1231(3) 0.29093(14) 0.0299(10) Uani 1 1 d . . .
O3 O 0.5283(2) 0.0587(4) 0.38940(17) 0.0487(13) Uani 1 1 d . . .
O4 O 0.44623(19) 0.2409(3) 0.28805(14) 0.0306(10) Uani 1 1 d . . .
Cl1 Cl 0.57257(8) 0.38668(12) 0.27714(5) 0.0301(4) Uani 1 1 d . . .
C1 C 0.5563(3) 0.2967(5) 0.1735(2) 0.0294(15) Uani 1 1 d . . .
C2 C 0.5356(3) 0.3902(5) 0.1380(2) 0.0315(15) Uani 1 1 d . . .
C3 C 0.4809(3) 0.4599(5) 0.1423(2) 0.0318(16) Uani 1 1 d . . .
C4 C 0.4649(4) 0.5462(6) 0.1099(3) 0.050(2) Uani 1 1 d . . .
H4 H 0.4304 0.5956 0.1136 0.060 Uiso 1 1 calc R . .
C5 C 0.4996(4) 0.5601(7) 0.0721(3) 0.059(2) Uani 1 1 d . . .
H5 H 0.4870 0.6166 0.0498 0.071 Uiso 1 1 calc R . .
C6 C 0.5534(4) 0.4902(7) 0.0672(3) 0.054(2) Uani 1 1 d . . .
H6 H 0.5770 0.5003 0.0419 0.064 Uiso 1 1 calc R . .
C7 C 0.5713(3) 0.4062(6) 0.1003(2) 0.0404(17) Uani 1 1 d . . .
H7 H 0.6074 0.3597 0.0975 0.049 Uiso 1 1 calc R . .
C8 C 0.4365(3) 0.5487(5) 0.2282(2) 0.0424(18) Uani 1 1 d D . .
C11 C 0.4263(5) 0.7363(7) 0.2878(4) 0.097(4) Uani 1 1 d D . .
H11 H 0.4180 0.8005 0.3049 0.117 Uiso 1 1 calc R . .
C13 C 0.4096(4) 0.5397(6) 0.2700(2) 0.076(3) Uani 1 1 d D . .
H13 H 0.3947 0.4694 0.2785 0.091 Uiso 1 1 calc R . .
C12 C 0.4040(4) 0.6313(6) 0.2996(3) 0.082(3) Uani 1 1 d D . .
H12 H 0.3853 0.6220 0.3273 0.099 Uiso 1 1 calc R . .
C14 C 0.3486(3) 0.4071(5) 0.1712(2) 0.0340(16) Uani 1 1 d . . .
C15 C 0.3123(4) 0.4658(6) 0.1345(3) 0.057(2) Uani 1 1 d . . .
H15 H 0.3339 0.5161 0.1167 0.068 Uiso 1 1 calc R . .
C16 C 0.2440(4) 0.4514(7) 0.1233(3) 0.060(2) Uani 1 1 d . . .
H16 H 0.2198 0.4922 0.0985 0.072 Uiso 1 1 calc R . .
C17 C 0.2127(4) 0.3778(7) 0.1488(3) 0.060(2) Uani 1 1 d . . .
H17 H 0.1669 0.3679 0.1411 0.072 Uiso 1 1 calc R . .
C18 C 0.2476(4) 0.3173(7) 0.1859(3) 0.057(2) Uani 1 1 d . . .
H18 H 0.2258 0.2666 0.2032 0.068 Uiso 1 1 calc R . .
C19 C 0.3151(3) 0.3333(6) 0.1967(2) 0.0431(18) Uani 1 1 d . . .
H19 H 0.3389 0.2932 0.2219 0.052 Uiso 1 1 calc R . .
C20 C 0.5556(3) 0.1267(5) 0.2489(2) 0.0290(15) Uani 1 1 d . . .
C21 C 0.5601(3) 0.0251(5) 0.2195(2) 0.0292(15) Uani 1 1 d . . .
C22 C 0.5122(3) 0.0145(5) 0.1786(2) 0.0318(16) Uani 1 1 d . . .
C23 C 0.5111(3) -0.0796(6) 0.1499(2) 0.0448(19) Uani 1 1 d . . .
H23 H 0.4791 -0.0865 0.1229 0.054 Uiso 1 1 calc R . .
C24 C 0.5576(4) -0.1631(6) 0.1615(3) 0.051(2) Uani 1 1 d . . .
H24 H 0.5571 -0.2265 0.1421 0.061 Uiso 1 1 calc R . .
C25 C 0.6054(4) -0.1542(6) 0.2019(3) 0.0487(19) Uani 1 1 d . . .
H25 H 0.6372 -0.2108 0.2090 0.058 Uiso 1 1 calc R . .
C26 C 0.6059(3) -0.0619(5) 0.2315(2) 0.0403(17) Uani 1 1 d . . .
H26 H 0.6366 -0.0576 0.2594 0.048 Uiso 1 1 calc R . .
C27 C 0.3752(3) 0.0625(5) 0.1791(2) 0.0328(16) Uani 1 1 d . . .
C28 C 0.3351(4) 0.0067(6) 0.1420(2) 0.051(2) Uani 1 1 d . . .
H28 H 0.3472 0.0064 0.1117 0.061 Uiso 1 1 calc R . .
C29 C 0.2781(4) -0.0475(7) 0.1496(3) 0.073(3) Uani 1 1 d . . .
H29 H 0.2517 -0.0841 0.1245 0.087 Uiso 1 1 calc R . .
C30 C 0.2600(4) -0.0479(7) 0.1941(3) 0.076(3) Uani 1 1 d . . .
H30 H 0.2221 -0.0874 0.1993 0.091 Uiso 1 1 calc R . .
C31 C 0.2965(5) 0.0085(7) 0.2308(3) 0.077(3) Uani 1 1 d . . .
H31 H 0.2822 0.0124 0.2604 0.093 Uiso 1 1 calc R . .
C32 C 0.3565(4) 0.0615(6) 0.2235(2) 0.054(2) Uani 1 1 d . . .
H32 H 0.3835 0.0958 0.2489 0.065 Uiso 1 1 calc R . .
C33 C 0.4408(3) 0.1642(5) 0.1075(2) 0.0337(16) Uani 1 1 d . . .
C34 C 0.4898(4) 0.1413(6) 0.0795(2) 0.049(2) Uani 1 1 d . . .
H34 H 0.5286 0.1039 0.0928 0.059 Uiso 1 1 calc R . .
C35 C 0.4816(5) 0.1735(8) 0.0321(3) 0.071(3) Uani 1 1 d . . .
H35 H 0.5143 0.1574 0.0134 0.085 Uiso 1 1 calc R . .
C36 C 0.4243(5) 0.2296(7) 0.0130(3) 0.070(3) Uani 1 1 d . . .
H36 H 0.4188 0.2512 -0.0189 0.084 Uiso 1 1 calc R . .
C37 C 0.3759(4) 0.2545(7) 0.0392(3) 0.063(2) Uani 1 1 d . . .
H37 H 0.3378 0.2934 0.0257 0.076 Uiso 1 1 calc R . .
C38 C 0.3840(4) 0.2208(6) 0.0871(2) 0.0461(19) Uani 1 1 d . . .
H38 H 0.3508 0.2367 0.1053 0.055 Uiso 1 1 calc R . .
C39 C 0.5779(3) 0.1132(5) 0.3880(2) 0.0328(16) Uani 1 1 d . . .
C40 C 0.6449(3) 0.0743(5) 0.4161(2) 0.0316(15) Uani 1 1 d . . .
C41 C 0.7044(3) 0.1255(5) 0.4098(2) 0.0300(15) Uani 1 1 d . . .
C42 C 0.7635(3) 0.0903(5) 0.4376(2) 0.0410(18) Uani 1 1 d . . .
H42 H 0.8037 0.1245 0.4341 0.049 Uiso 1 1 calc R . .
C43 C 0.7619(4) 0.0047(6) 0.4704(3) 0.056(2) Uani 1 1 d . . .
H43 H 0.8014 -0.0189 0.4887 0.067 Uiso 1 1 calc R . .
C44 C 0.7031(4) -0.0465(6) 0.4763(3) 0.056(2) Uani 1 1 d . . .
H44 H 0.7031 -0.1049 0.4983 0.067 Uiso 1 1 calc R . .
C45 C 0.6440(4) -0.0114(6) 0.4498(2) 0.0478(19) Uani 1 1 d . . .
H45 H 0.6039 -0.0446 0.4543 0.057 Uiso 1 1 calc R . .
C46 C 0.7512(3) 0.3481(5) 0.3865(2) 0.0314(15) Uani 1 1 d . . .
C47 C 0.7675(3) 0.3669(6) 0.4351(2) 0.0425(18) Uani 1 1 d . . .
H47 H 0.7532 0.3164 0.4565 0.051 Uiso 1 1 calc R . .
C48 C 0.8050(4) 0.4608(7) 0.4517(3) 0.058(2) Uani 1 1 d . . .
H48 H 0.8164 0.4724 0.4844 0.070 Uiso 1 1 calc R . .
C49 C 0.8253(4) 0.5366(6) 0.4204(3) 0.055(2) Uani 1 1 d . . .
H49 H 0.8498 0.6002 0.4315 0.066 Uiso 1 1 calc R . .
C50 C 0.8094(4) 0.5175(6) 0.3727(3) 0.057(2) Uani 1 1 d . . .
H50 H 0.8235 0.5680 0.3512 0.069 Uiso 1 1 calc R . .
C51 C 0.7725(3) 0.4242(6) 0.3560(2) 0.0466(19) Uani 1 1 d . . .
H51 H 0.7619 0.4128 0.3233 0.056 Uiso 1 1 calc R . .
C52 C 0.7376(3) 0.1726(5) 0.3160(2) 0.0289(15) Uani 1 1 d . . .
C53 C 0.7844(3) 0.0851(6) 0.3236(2) 0.0468(19) Uani 1 1 d . . .
H53 H 0.7945 0.0518 0.3535 0.056 Uiso 1 1 calc R . .
C54 C 0.8156(4) 0.0483(6) 0.2861(3) 0.058(2) Uani 1 1 d . . .
H54 H 0.8463 -0.0104 0.2912 0.070 Uiso 1 1 calc R . .
C55 C 0.8022(4) 0.0962(7) 0.2421(3) 0.056(2) Uani 1 1 d . . .
H55 H 0.8245 0.0725 0.2176 0.067 Uiso 1 1 calc R . .
C56 C 0.7547(3) 0.1805(7) 0.2346(2) 0.049(2) Uani 1 1 d . . .
H56 H 0.7440 0.2127 0.2045 0.059 Uiso 1 1 calc R . .
C57 C 0.7234(3) 0.2170(6) 0.2711(2) 0.0386(17) Uani 1 1 d . . .
H57 H 0.6915 0.2738 0.2652 0.046 Uiso 1 1 calc R . .
C58 C 0.4769(3) 0.2495(5) 0.3292(2) 0.0291(14) Uani 1 1 d . . .
C59 C 0.4375(3) 0.2644(5) 0.3694(2) 0.0292(15) Uani 1 1 d . . .
C60 C 0.4706(3) 0.3186(5) 0.4102(2) 0.0315(15) Uani 1 1 d . . .
C61 C 0.4378(3) 0.3331(6) 0.4493(2) 0.0425(18) Uani 1 1 d . . .
H61 H 0.4592 0.3686 0.4767 0.051 Uiso 1 1 calc R . .
C62 C 0.3739(4) 0.2949(6) 0.4472(3) 0.049(2) Uani 1 1 d . . .
H62 H 0.3522 0.3034 0.4736 0.058 Uiso 1 1 calc R . .
C63 C 0.3411(4) 0.2438(6) 0.4067(3) 0.0472(19) Uani 1 1 d . . .
H63 H 0.2974 0.2192 0.4059 0.057 Uiso 1 1 calc R . .
C64 C 0.3719(3) 0.2289(5) 0.3675(2) 0.0385(17) Uani 1 1 d . . .
H64 H 0.3493 0.1955 0.3401 0.046 Uiso 1 1 calc R . .
C65 C 0.6008(3) 0.3489(5) 0.4653(2) 0.0347(16) Uani 1 1 d . . .
C66 C 0.5958(4) 0.2486(6) 0.4908(2) 0.0459(18) Uani 1 1 d . . .
H66 H 0.5679 0.1905 0.4778 0.055 Uiso 1 1 calc R . .
C67 C 0.6335(4) 0.2368(7) 0.5362(3) 0.060(2) Uani 1 1 d . . .
H67 H 0.6305 0.1705 0.5534 0.072 Uiso 1 1 calc R . .
C68 C 0.6750(4) 0.3225(8) 0.5556(3) 0.065(2) Uani 1 1 d . . .
H68 H 0.7006 0.3135 0.5855 0.078 Uiso 1 1 calc R . .
C69 C 0.6784(4) 0.4209(7) 0.5307(3) 0.062(2) Uani 1 1 d . . .
H69 H 0.7055 0.4794 0.5444 0.074 Uiso 1 1 calc R . .
C70 C 0.6424(3) 0.4352(6) 0.4857(2) 0.0457(19) Uani 1 1 d . . .
H70 H 0.6460 0.5021 0.4691 0.055 Uiso 1 1 calc R . .
C71 C 0.5548(3) 0.5112(5) 0.3943(2) 0.0355(16) Uani 1 1 d . . .
C72 C 0.6068(4) 0.5565(6) 0.3742(2) 0.051(2) Uani 1 1 d . . .
H72 H 0.6386 0.5095 0.3641 0.061 Uiso 1 1 calc R . .
C73 C 0.6111(5) 0.6740(7) 0.3694(3) 0.072(3) Uani 1 1 d . . .
H73 H 0.6451 0.7051 0.3550 0.086 Uiso 1 1 calc R . .
C74 C 0.5665(6) 0.7419(7) 0.3853(3) 0.079(3) Uani 1 1 d . . .
H74 H 0.5701 0.8199 0.3820 0.095 Uiso 1 1 calc R . .
C75 C 0.5155(5) 0.6978(7) 0.4063(3) 0.075(3) Uani 1 1 d . . .
H75 H 0.4850 0.7458 0.4176 0.090 Uiso 1 1 calc R . .
C76 C 0.5097(4) 0.5840(6) 0.4106(2) 0.052(2) Uani 1 1 d . . .
H76 H 0.4750 0.5544 0.4248 0.062 Uiso 1 1 calc R . .
Cl2 Cl 0.34016(11) 0.77113(17) 0.03901(8) 0.0580(5) Uani 1 1 d . . .
O5 O 0.3913(5) 0.8402(8) 0.0564(3) 0.177(4) Uiso 1 1 d . . .
O6 O 0.2824(4) 0.8375(7) 0.0283(3) 0.123(3) Uiso 1 1 d . . .
O7 O 0.3222(4) 0.6853(7) 0.0666(3) 0.128(3) Uiso 1 1 d . . .
O8 O 0.3590(4) 0.7192(6) -0.0020(3) 0.117(3) Uiso 1 1 d . . .
C9 C 0.4618(5) 0.6523(6) 0.2186(4) 0.110(4) Uiso 1 1 d D . .
H9 H 0.4797 0.6623 0.1906 0.132 Uiso 1 1 calc R . .
C10 C 0.4611(6) 0.7429(9) 0.2499(4) 0.129(4) Uiso 1 1 d D . .
H10 H 0.4845 0.8086 0.2452 0.154 Uiso 1 1 calc R . .

loop_
_atom_site_aniso_label
_atom_site_aniso_U_11
_atom_site_aniso_U_22
_atom_site_aniso_U_33
_atom_site_aniso_U_23
_atom_site_aniso_U_13
_atom_site_aniso_U_12
Rh1 0.0242(3) 0.0267(3) 0.0221(3) 0.0006(2) 0.0004(2) 0.0006(2)
Rh2 0.0235(3) 0.0275(3) 0.0208(3) -0.0008(2) 0.0011(2) 0.0003(2)
P1 0.0287(10) 0.0301(10) 0.0331(10) 0.0041(8) 0.0039(8) 0.0045(8)
P2 0.0297(10) 0.0329(10) 0.0244(9) -0.0009(7) -0.0013(7) -0.0017(8)
P3 0.0244(9) 0.0311(10) 0.0246(8) -0.0005(7) 0.0004(7) 0.0015(8)
P4 0.0317(10) 0.0320(10) 0.0259(9) -0.0030(7) 0.0035(8) 0.0013(8)
O1 0.036(3) 0.053(3) 0.042(3) 0.006(2) 0.009(2) 0.009(3)
O2 0.032(3) 0.029(2) 0.029(2) 0.0005(19) 0.005(2) 0.002(2)
O3 0.039(3) 0.042(3) 0.063(3) 0.012(3) 0.002(3) -0.008(3)
O4 0.024(2) 0.041(3) 0.026(2) -0.001(2) -0.0008(19) 0.000(2)
Cl1 0.0312(9) 0.0287(8) 0.0295(8) -0.0007(7) 0.0020(7) -0.0044(7)
C1 0.031(4) 0.033(4) 0.024(3) -0.004(3) 0.001(3) -0.004(3)
C2 0.028(4) 0.035(4) 0.031(4) -0.001(3) 0.002(3) -0.003(3)
C3 0.031(4) 0.030(4) 0.035(4) 0.004(3) 0.005(3) -0.004(3)
C4 0.049(5) 0.046(5) 0.057(5) 0.014(4) 0.013(4) -0.001(4)
C5 0.061(6) 0.065(6) 0.050(5) 0.029(4) 0.000(4) -0.014(5)
C6 0.049(5) 0.067(6) 0.046(5) 0.012(4) 0.013(4) -0.008(4)
C7 0.034(4) 0.053(5) 0.036(4) -0.001(4) 0.009(3) -0.005(4)
C8 0.037(4) 0.039(4) 0.054(5) -0.005(4) 0.014(4) -0.005(3)
C11 0.099(8) 0.058(6) 0.143(10) -0.048(6) 0.049(7) -0.016(6)
C13 0.113(8) 0.055(6) 0.060(6) -0.014(5) 0.017(6) 0.008(5)
C12 0.089(7) 0.087(7) 0.073(6) -0.027(6) 0.021(5) 0.010(6)
C14 0.034(4) 0.029(4) 0.039(4) 0.001(3) 0.005(3) -0.003(3)
C15 0.047(5) 0.051(5) 0.068(6) 0.016(4) -0.009(4) -0.010(4)
C16 0.049(6) 0.062(6) 0.062(6) 0.007(4) -0.013(4) 0.007(4)
C17 0.034(5) 0.084(6) 0.057(5) -0.008(5) -0.003(4) -0.001(5)
C18 0.048(5) 0.072(6) 0.054(5) -0.004(4) 0.019(4) -0.016(5)
C19 0.033(4) 0.053(5) 0.042(4) 0.001(4) 0.003(3) 0.002(4)
C20 0.026(4) 0.034(4) 0.026(4) 0.004(3) 0.000(3) 0.000(3)
C21 0.029(4) 0.027(4) 0.030(4) -0.001(3) 0.000(3) 0.001(3)
C22 0.034(4) 0.036(4) 0.025(4) -0.005(3) 0.002(3) 0.001(3)
C23 0.046(5) 0.046(5) 0.038(4) -0.012(4) -0.008(4) 0.005(4)
C24 0.058(5) 0.038(4) 0.057(5) -0.024(4) 0.013(4) -0.002(4)
C25 0.046(5) 0.038(4) 0.059(5) -0.010(4) 0.000(4) 0.013(4)
C26 0.037(4) 0.041(4) 0.041(4) -0.001(3) -0.002(3) 0.005(3)
C27 0.033(4) 0.031(4) 0.033(4) 0.001(3) 0.003(3) -0.004(3)
C28 0.055(5) 0.059(5) 0.038(4) -0.007(4) 0.003(4) -0.026(4)
C29 0.064(6) 0.096(7) 0.056(6) -0.010(5) 0.003(5) -0.037(5)
C30 0.067(6) 0.079(7) 0.084(7) 0.001(5) 0.015(5) -0.043(5)
C31 0.098(7) 0.082(7) 0.060(6) -0.013(5) 0.039(5) -0.047(6)
C32 0.061(5) 0.060(5) 0.038(4) -0.001(4) 0.000(4) -0.023(4)
C33 0.039(4) 0.036(4) 0.023(4) -0.004(3) -0.003(3) -0.007(3)
C34 0.041(5) 0.066(5) 0.037(4) -0.003(4) -0.007(4) -0.003(4)
C35 0.074(7) 0.105(8) 0.037(5) -0.001(5) 0.017(5) -0.040(6)
C36 0.085(7) 0.094(7) 0.026(4) 0.010(5) -0.007(5) -0.023(6)
C37 0.069(6) 0.069(6) 0.045(5) 0.014(5) -0.012(4) 0.004(5)
C38 0.049(5) 0.047(5) 0.039(4) 0.000(3) -0.001(4) 0.002(4)
C39 0.042(4) 0.031(4) 0.025(4) -0.001(3) 0.004(3) -0.003(3)
C40 0.044(4) 0.025(3) 0.024(3) -0.002(3) -0.001(3) 0.005(3)
C41 0.027(4) 0.029(4) 0.032(4) 0.000(3) 0.000(3) 0.002(3)
C42 0.038(4) 0.038(4) 0.045(4) 0.011(3) -0.001(3) 0.005(3)
C43 0.053(5) 0.055(5) 0.054(5) 0.011(4) -0.010(4) 0.007(4)
C44 0.066(6) 0.049(5) 0.047(5) 0.016(4) -0.008(4) 0.002(4)
C45 0.064(6) 0.038(4) 0.043(4) 0.006(4) 0.014(4) -0.001(4)
C46 0.024(4) 0.035(4) 0.035(4) -0.001(3) 0.004(3) 0.002(3)
C47 0.056(5) 0.036(4) 0.034(4) -0.008(3) 0.003(4) -0.004(4)
C48 0.061(6) 0.059(5) 0.050(5) -0.013(4) -0.009(4) -0.004(5)
C49 0.049(5) 0.045(5) 0.068(6) -0.014(4) -0.001(4) -0.010(4)
C50 0.054(5) 0.041(5) 0.079(6) -0.007(4) 0.019(5) -0.019(4)
C51 0.056(5) 0.042(4) 0.042(4) -0.004(4) 0.008(4) -0.006(4)
C52 0.023(4) 0.033(4) 0.029(4) -0.002(3) 0.001(3) 0.001(3)
C53 0.049(5) 0.046(4) 0.047(4) -0.004(4) 0.010(4) 0.014(4)
C54 0.058(5) 0.060(5) 0.058(5) -0.011(4) 0.014(4) 0.019(4)
C55 0.049(5) 0.076(6) 0.045(5) -0.024(4) 0.014(4) 0.001(5)
C56 0.039(5) 0.076(6) 0.031(4) -0.008(4) 0.004(4) 0.014(4)
C57 0.026(4) 0.051(4) 0.037(4) -0.008(3) 0.000(3) 0.006(3)
C58 0.029(4) 0.023(3) 0.034(4) 0.003(3) 0.001(3) 0.002(3)
C59 0.033(4) 0.025(3) 0.031(3) 0.007(3) 0.008(3) 0.004(3)
C60 0.031(4) 0.029(4) 0.035(4) 0.005(3) 0.003(3) 0.005(3)
C61 0.040(5) 0.056(5) 0.034(4) -0.003(3) 0.015(3) -0.004(4)
C62 0.051(5) 0.050(5) 0.050(5) 0.000(4) 0.027(4) 0.004(4)
C63 0.032(4) 0.051(5) 0.063(5) 0.000(4) 0.018(4) 0.004(4)
C64 0.026(4) 0.045(4) 0.043(4) 0.002(3) 0.000(3) 0.000(3)
C65 0.040(4) 0.040(4) 0.023(3) -0.007(3) 0.002(3) 0.005(3)
C66 0.057(5) 0.050(5) 0.028(4) -0.003(4) -0.002(3) 0.002(4)
C67 0.076(6) 0.060(6) 0.040(4) 0.010(4) -0.003(4) 0.002(5)
C68 0.077(7) 0.076(6) 0.035(5) -0.009(5) -0.011(4) 0.010(5)
C69 0.067(6) 0.072(6) 0.039(5) -0.015(4) -0.010(4) -0.001(5)
C70 0.052(5) 0.049(5) 0.032(4) -0.010(3) -0.005(4) -0.004(4)
C71 0.049(5) 0.028(4) 0.030(4) -0.006(3) 0.007(3) 0.002(3)
C72 0.061(5) 0.040(5) 0.053(5) -0.007(4) 0.013(4) 0.007(4)
C73 0.103(8) 0.051(6) 0.069(6) -0.006(5) 0.034(6) -0.018(5)
C74 0.127(9) 0.033(5) 0.081(7) -0.007(5) 0.026(6) -0.010(6)
C75 0.095(8) 0.049(6) 0.087(7) -0.003(5) 0.030(6) 0.025(5)
C76 0.060(5) 0.045(5) 0.053(5) -0.001(4) 0.013(4) 0.008(4)
Cl2 0.0532(13) 0.0504(12) 0.0732(14) 0.0121(11) 0.0186(11) 0.0022(11)

loop_
_atom_type_symbol
_atom_type_description
_atom_type_scat_dispersion_real
_atom_type_scat_dispersion_imag
_atom_type_scat_source
C C 0.0033 0.0016 'International Tables Vol C Tables 4.2.6.8 and 6.1.1.4'
H H 0.0000 0.0000 'International Tables Vol C Tables 4.2.6.8 and 6.1.1.4'
O O 0.0106 0.0060 'International Tables Vol C Tables 4.2.6.8 and 6.1.1.4'
P P 0.1023 0.0942 'International Tables Vol C Tables 4.2.6.8 and 6.1.1.4'
Cl Cl 0.1484 0.1585 'International Tables Vol C Tables 4.2.6.8 and 6.1.1.4'
Rh Rh -1.1178 0.9187 'International Tables Vol C Tables 4.2.6.8 and 6.1.1.4'

loop_
_geom_angle_atom_site_label_1
_geom_angle_atom_site_label_2
_geom_angle_atom_site_label_3
_geom_angle
_geom_angle_site_symmetry_1
_geom_angle_site_symmetry_3
_geom_angle_publ_flag
C1 Rh1 C20 93.8(3) . . ?
C1 Rh1 P2 84.83(17) . . ?
C20 Rh1 P2 81.41(18) . . ?
C1 Rh1 O4 170.6(2) . . ?
C20 Rh1 O4 86.11(19) . . ?
P2 Rh1 O4 104.44(11) . . ?
C1 Rh1 P1 84.31(19) . . ?
C20 Rh1 P1 177.63(17) . . ?
P2 Rh1 P1 99.75(6) . . ?
O4 Rh1 P1 95.57(11) . . ?
C1 Rh1 Cl1 87.68(17) . . ?
C20 Rh1 Cl1 89.86(18) . . ?
P2 Rh1 Cl1 168.09(6) . . ?
O4 Rh1 Cl1 82.89(10) . . ?
P1 Rh1 Cl1 88.69(6) . . ?
C39 Rh2 C58 92.3(3) . . ?
C39 Rh2 O2 83.9(2) . . ?
C58 Rh2 O2 90.8(2) . . ?
C39 Rh2 P4 89.02(18) . . ?
C58 Rh2 P4 80.77(18) . . ?
O2 Rh2 P4 168.78(11) . . ?
C39 Rh2 P3 84.2(2) . . ?
C58 Rh2 P3 175.72(17) . . ?
O2 Rh2 P3 86.42(11) . . ?
P4 Rh2 P3 101.51(6) . . ?
C39 Rh2 Cl1 167.86(17) . . ?
C58 Rh2 Cl1 84.31(17) . . ?
O2 Rh2 Cl1 84.53(11) . . ?
P4 Rh2 Cl1 101.89(6) . . ?
P3 Rh2 Cl1 98.69(5) . . ?
C3 P1 C8 108.0(3) . . ?
C3 P1 C14 109.9(3) . . ?
C8 P1 C14 100.1(3) . . ?
C3 P1 Rh1 100.6(2) . . ?
C8 P1 Rh1 120.3(2) . . ?
C14 P1 Rh1 117.7(2) . . ?
C27 P2 C22 103.3(3) . . ?
C27 P2 C33 104.2(3) . . ?
C22 P2 C33 106.0(3) . . ?
C27 P2 Rh1 120.3(2) . . ?
C22 P2 Rh1 103.2(2) . . ?
C33 P2 Rh1 118.1(2) . . ?
C41 P3 C46 106.6(3) . . ?
C41 P3 C52 106.0(3) . . ?
C46 P3 C52 103.5(3) . . ?
C41 P3 Rh2 100.9(2) . . ?
C46 P3 Rh2 123.4(2) . . ?
C52 P3 Rh2 115.0(2) . . ?
C71 P4 C60 107.1(3) . . ?
C71 P4 C65 102.1(3) . . ?
C60 P4 C65 104.6(3) . . ?
C71 P4 Rh2 116.6(2) . . ?
C60 P4 Rh2 102.6(2) . . ?
C65 P4 Rh2 122.5(2) . . ?
C20 O2 Rh2 126.3(4) . . ?
C58 O4 Rh1 121.2(4) . . ?
Rh1 Cl1 Rh2 92.26(5) . . ?
O1 C1 C2 119.5(6) . . ?
O1 C1 Rh1 121.2(5) . . ?
C2 C1 Rh1 119.3(5) . . ?
C3 C2 C7 119.9(6) . . ?
C3 C2 C1 121.1(6) . . ?
C7 C2 C1 119.1(6) . . ?
C2 C3 C4 119.0(6) . . ?
C2 C3 P1 114.3(5) . . ?
C4 C3 P1 126.7(5) . . ?
C5 C4 C3 120.7(7) . . ?
C5 C4 H4 119.6 . . ?
C3 C4 H4 119.6 . . ?
C6 C5 C4 120.6(7) . . ?
C6 C5 H5 119.7 . . ?
C4 C5 H5 119.7 . . ?
C5 C6 C7 119.2(7) . . ?
C5 C6 H6 120.4 . . ?
C7 C6 H6 120.4 . . ?
C6 C7 C2 120.5(7) . . ?
C6 C7 H7 119.7 . . ?
C2 C7 H7 119.7 . . ?
C9 C8 C13 116.6(7) . . ?
C9 C8 P1 125.3(6) . . ?
C13 C8 P1 118.0(5) . . ?
C10 C11 C12 117.9(9) . . ?
C10 C11 H11 121.1 . . ?
C12 C11 H11 121.1 . . ?
C8 C13 C12 122.7(7) . . ?
C8 C13 H13 118.7 . . ?
C12 C13 H13 118.7 . . ?
C11 C12 C13 119.7(8) . . ?
C11 C12 H12 120.2 . . ?
C13 C12 H12 120.2 . . ?
C19 C14 C15 118.0(6) . . ?
C19 C14 P1 116.4(5) . . ?
C15 C14 P1 125.5(5) . . ?
C14 C15 C16 120.9(7) . . ?
C14 C15 H15 119.5 . . ?
C16 C15 H15 119.5 . . ?
C17 C16 C15 119.6(7) . . ?
C17 C16 H16 120.2 . . ?
C15 C16 H16 120.2 . . ?
C16 C17 C18 121.0(7) . . ?
C16 C17 H17 119.5 . . ?
C18 C17 H17 119.5 . . ?
C19 C18 C17 118.7(7) . . ?
C19 C18 H18 120.7 . . ?
C17 C18 H18 120.7 . . ?
C14 C19 C18 121.8(7) . . ?
C14 C19 H19 119.1 . . ?
C18 C19 H19 119.1 . . ?
O2 C20 C21 117.0(5) . . ?
O2 C20 Rh1 121.7(4) . . ?
C21 C20 Rh1 121.2(4) . . ?
C26 C21 C22 119.2(6) . . ?
C26 C21 C20 124.2(6) . . ?
C22 C21 C20 116.5(5) . . ?
C23 C22 C21 120.6(6) . . ?
C23 C22 P2 125.6(5) . . ?
C21 C22 P2 113.7(4) . . ?
C24 C23 C22 119.4(6) . . ?
C24 C23 H23 120.3 . . ?
C22 C23 H23 120.3 . . ?
C23 C24 C25 120.9(6) . . ?
C23 C24 H24 119.5 . . ?
C25 C24 H24 119.5 . . ?
C26 C25 C24 120.1(7) . . ?
C26 C25 H25 119.9 . . ?
C24 C25 H25 119.9 . . ?
C25 C26 C21 119.7(6) . . ?
C25 C26 H26 120.2 . . ?
C21 C26 H26 120.2 . . ?
C32 C27 C28 118.6(6) . . ?
C32 C27 P2 119.6(5) . . ?
C28 C27 P2 121.8(5) . . ?
C27 C28 C29 120.9(7) . . ?
C27 C28 H28 119.5 . . ?
C29 C28 H28 119.5 . . ?
C30 C29 C28 120.0(8) . . ?
C30 C29 H29 120.0 . . ?
C28 C29 H29 120.0 . . ?
C31 C30 C29 120.9(8) . . ?
C31 C30 H30 119.5 . . ?
C29 C30 H30 119.5 . . ?
C30 C31 C32 119.1(8) . . ?
C30 C31 H31 120.4 . . ?
C32 C31 H31 120.4 . . ?
C27 C32 C31 120.3(7) . . ?
C27 C32 H32 119.8 . . ?
C31 C32 H32 119.8 . . ?
C38 C33 C34 118.5(6) . . ?
C38 C33 P2 119.9(5) . . ?
C34 C33 P2 121.5(5) . . ?
C33 C34 C35 120.8(7) . . ?
C33 C34 H34 119.6 . . ?
C35 C34 H34 119.6 . . ?
C36 C35 C34 119.0(8) . . ?
C36 C35 H35 120.5 . . ?
C34 C35 H35 120.5 . . ?
C35 C36 C37 122.0(8) . . ?
C35 C36 H36 119.0 . . ?
C37 C36 H36 119.0 . . ?
C36 C37 C38 118.9(8) . . ?
C36 C37 H37 120.6 . . ?
C38 C37 H37 120.6 . . ?
C33 C38 C37 120.9(7) . . ?
C33 C38 H38 119.6 . . ?
C37 C38 H38 119.6 . . ?
O3 C39 C40 120.1(6) . . ?
O3 C39 Rh2 121.9(5) . . ?
C40 C39 Rh2 117.8(5) . . ?
C41 C40 C45 120.7(6) . . ?
C41 C40 C39 121.3(5) . . ?
C45 C40 C39 118.0(6) . . ?
C40 C41 C42 119.1(6) . . ?
C40 C41 P3 114.8(5) . . ?
C42 C41 P3 126.1(5) . . ?
C43 C42 C41 119.6(7) . . ?
C43 C42 H42 120.2 . . ?
C41 C42 H42 120.2 . . ?
C44 C43 C42 121.2(7) . . ?
C44 C43 H43 119.4 . . ?
C42 C43 H43 119.4 . . ?
C43 C44 C45 120.0(7) . . ?
C43 C44 H44 120.0 . . ?
C45 C44 H44 120.0 . . ?
C44 C45 C40 119.4(7) . . ?
C44 C45 H45 120.3 . . ?
C40 C45 H45 120.3 . . ?
C51 C46 C47 118.4(6) . . ?
C51 C46 P3 120.4(5) . . ?
C47 C46 P3 121.0(5) . . ?
C46 C47 C48 120.1(7) . . ?
C46 C47 H47 120.0 . . ?
C48 C47 H47 120.0 . . ?
C49 C48 C47 120.4(7) . . ?
C49 C48 H48 119.8 . . ?
C47 C48 H48 119.8 . . ?
C50 C49 C48 119.2(7) . . ?
C50 C49 H49 120.4 . . ?
C48 C49 H49 120.4 . . ?
C49 C50 C51 120.5(7) . . ?
C49 C50 H50 119.7 . . ?
C51 C50 H50 119.7 . . ?
C46 C51 C50 121.3(7) . . ?
C46 C51 H51 119.3 . . ?
C50 C51 H51 119.3 . . ?
C57 C52 C53 118.0(6) . . ?
C57 C52 P3 119.2(5) . . ?
C53 C52 P3 122.8(5) . . ?
C54 C53 C52 119.4(7) . . ?
C54 C53 H53 120.3 . . ?
C52 C53 H53 120.3 . . ?
C55 C54 C53 121.5(7) . . ?
C55 C54 H54 119.2 . . ?
C53 C54 H54 119.2 . . ?
C54 C55 C56 118.7(7) . . ?
C54 C55 H55 120.7 . . ?
C56 C55 H55 120.7 . . ?
C57 C56 C55 120.4(7) . . ?
C57 C56 H56 119.8 . . ?
C55 C56 H56 119.8 . . ?
C52 C57 C56 122.0(6) . . ?
C52 C57 H57 119.0 . . ?
C56 C57 H57 119.0 . . ?
O4 C58 C59 118.5(5) . . ?
O4 C58 Rh2 123.2(4) . . ?
C59 C58 Rh2 118.3(4) . . ?
C64 C59 C60 120.3(6) . . ?
C64 C59 C58 123.8(6) . . ?
C60 C59 C58 115.9(5) . . ?
C61 C60 C59 119.2(6) . . ?
C61 C60 P4 127.7(5) . . ?
C59 C60 P4 113.1(5) . . ?
C60 C61 C62 119.5(6) . . ?
C60 C61 H61 120.2 . . ?
C62 C61 H61 120.2 . . ?
C63 C62 C61 121.0(7) . . ?
C63 C62 H62 119.5 . . ?
C61 C62 H62 119.5 . . ?
C62 C63 C64 120.8(7) . . ?
C62 C63 H63 119.6 . . ?
C64 C63 H63 119.6 . . ?
C63 C64 C59 119.1(6) . . ?
C63 C64 H64 120.4 . . ?
C59 C64 H64 120.4 . . ?
C70 C65 C66 119.5(6) . . ?
C70 C65 P4 121.9(5) . . ?
C66 C65 P4 118.5(5) . . ?
C65 C66 C67 119.1(7) . . ?
C65 C66 H66 120.4 . . ?
C67 C66 H66 120.4 . . ?
C68 C67 C66 120.5(7) . . ?
C68 C67 H67 119.7 . . ?
C66 C67 H67 119.7 . . ?
C69 C68 C67 119.8(7) . . ?
C69 C68 H68 120.1 . . ?
C67 C68 H68 120.1 . . ?
C68 C69 C70 121.3(8) . . ?
C68 C69 H69 119.4 . . ?
C70 C69 H69 119.4 . . ?
C65 C70 C69 119.8(7) . . ?
C65 C70 H70 120.1 . . ?
C69 C70 H70 120.1 . . ?
C72 C71 C76 118.9(6) . . ?
C72 C71 P4 117.7(5) . . ?
C76 C71 P4 122.9(5) . . ?
C71 C72 C73 119.2(7) . . ?
C71 C72 H72 120.4 . . ?
C73 C72 H72 120.4 . . ?
C74 C73 C72 120.5(8) . . ?
C74 C73 H73 119.8 . . ?
C72 C73 H73 119.8 . . ?
C73 C74 C75 120.8(8) . . ?
C73 C74 H74 119.6 . . ?
C75 C74 H74 119.6 . . ?
C76 C75 C74 119.7(8) . . ?
C76 C75 H75 120.1 . . ?
C74 C75 H75 120.1 . . ?
C75 C76 C71 120.9(8) . . ?
C75 C76 H76 119.6 . . ?
C71 C76 H76 119.6 . . ?
O5 Cl2 O7 119.7(6) . . ?
O5 Cl2 O8 105.9(5) . . ?
O7 Cl2 O8 106.2(5) . . ?
O5 Cl2 O6 108.0(5) . . ?
O7 Cl2 O6 104.6(5) . . ?
O8 Cl2 O6 112.7(4) . . ?
C8 C9 C10 121.2(9) . . ?
C8 C9 H9 119.4 . . ?
C10 C9 H9 119.4 . . ?
C11 C10 C9 120.7(10) . . ?
C11 C10 H10 119.6 . . ?
C9 C10 H10 119.6 . . ?

loop_
_geom_bond_atom_site_label_1
_geom_bond_atom_site_label_2
_geom_bond_distance
_geom_bond_site_symmetry_2
_geom_bond_publ_flag
Rh1 C1 1.992(6) . ?
Rh1 C20 2.030(6) . ?
Rh1 P2 2.2660(17) . ?
Rh1 O4 2.292(4) . ?
Rh1 P1 2.3873(17) . ?
Rh1 Cl1 2.4544(15) . ?
Rh2 C39 2.011(6) . ?
Rh2 C58 2.040(6) . ?
Rh2 O2 2.144(4) . ?
Rh2 P4 2.2544(16) . ?
Rh2 P3 2.3877(17) . ?
Rh2 Cl1 2.5143(15) . ?
P1 C3 1.819(6) . ?
P1 C8 1.792(6) . ?
P1 C14 1.833(7) . ?
P2 C27 1.808(6) . ?
P2 C22 1.815(6) . ?
P2 C33 1.816(6) . ?
P3 C41 1.804(6) . ?
P3 C46 1.824(6) . ?
P3 C52 1.826(6) . ?
P4 C71 1.821(6) . ?
P4 C60 1.814(6) . ?
P4 C65 1.826(6) . ?
O1 C1 1.220(7) . ?
O2 C20 1.246(6) . ?
O3 C39 1.201(7) . ?
O4 C58 1.240(7) . ?
C1 C2 1.511(8) . ?
C2 C3 1.403(8) . ?
C2 C7 1.395(8) . ?
C3 C4 1.378(8) . ?
C4 C5 1.379(9) . ?
C4 H4 0.9300 . ?
C5 C6 1.394(10) . ?
C5 H5 0.9300 . ?
C6 C7 1.377(9) . ?
C6 H6 0.9300 . ?
C7 H7 0.9300 . ?
C8 C9 1.372(5) . ?
C8 C13 1.383(5) . ?
C11 C10 1.377(5) . ?
C11 C12 1.380(5) . ?
C11 H11 0.9300 . ?
C13 C12 1.387(5) . ?
C13 H13 0.9300 . ?
C12 H12 0.9300 . ?
C14 C19 1.378(8) . ?
C14 C15 1.369(8) . ?
C15 C16 1.384(10) . ?
C15 H15 0.9300 . ?
C16 C17 1.351(10) . ?
C16 H16 0.9300 . ?
C17 C18 1.375(10) . ?
C17 H17 0.9300 . ?
C18 C19 1.370(9) . ?
C18 H18 0.9300 . ?
C19 H19 0.9300 . ?
C20 C21 1.472(8) . ?
C21 C26 1.392(8) . ?
C21 C22 1.401(8) . ?
C22 C23 1.378(8) . ?
C23 C24 1.370(9) . ?
C23 H23 0.9300 . ?
C24 C25 1.387(9) . ?
C24 H24 0.9300 . ?
C25 C26 1.377(8) . ?
C25 H25 0.9300 . ?
C26 H26 0.9300 . ?
C27 C32 1.370(9) . ?
C27 C28 1.393(8) . ?
C28 C29 1.367(10) . ?
C28 H28 0.9300 . ?
C29 C30 1.370(10) . ?
C29 H29 0.9300 . ?
C30 C31 1.357(10) . ?
C30 H30 0.9300 . ?
C31 C32 1.413(10) . ?
C31 H31 0.9300 . ?
C32 H32 0.9300 . ?
C33 C38 1.381(9) . ?
C33 C34 1.393(9) . ?
C34 C35 1.384(9) . ?
C34 H34 0.9300 . ?
C35 C36 1.376(11) . ?
C35 H35 0.9300 . ?
C36 C37 1.354(12) . ?
C36 H36 0.9300 . ?
C37 C38 1.400(10) . ?
C37 H37 0.9300 . ?
C38 H38 0.9300 . ?
C39 C40 1.538(8) . ?
C40 C41 1.386(8) . ?
C40 C45 1.395(8) . ?
C41 C42 1.395(8) . ?
C42 C43 1.378(9) . ?
C42 H42 0.9300 . ?
C43 C44 1.372(10) . ?
C43 H43 0.9300 . ?
C44 C45 1.380(9) . ?
C44 H44 0.9300 . ?
C45 H45 0.9300 . ?
C46 C51 1.362(8) . ?
C46 C47 1.386(8) . ?
C47 C48 1.388(9) . ?
C47 H47 0.9300 . ?
C48 C49 1.370(10) . ?
C48 H48 0.9300 . ?
C49 C50 1.361(10) . ?
C49 H49 0.9300 . ?
C50 C51 1.376(9) . ?
C50 H50 0.9300 . ?
C51 H51 0.9300 . ?
C52 C57 1.368(8) . ?
C52 C53 1.399(8) . ?
C53 C54 1.388(9) . ?
C53 H53 0.9300 . ?
C54 C55 1.359(10) . ?
C54 H54 0.9300 . ?
C55 C56 1.380(9) . ?
C55 H55 0.9300 . ?
C56 C57 1.365(8) . ?
C56 H56 0.9300 . ?
C57 H57 0.9300 . ?
C58 C59 1.500(8) . ?
C59 C64 1.388(8) . ?
C59 C60 1.402(8) . ?
C60 C61 1.389(8) . ?
C61 C62 1.366(9) . ?
C61 H61 0.9300 . ?
C62 C63 1.378(9) . ?
C62 H62 0.9300 . ?
C63 C64 1.367(9) . ?
C63 H63 0.9300 . ?
C64 H64 0.9300 . ?
C65 C70 1.393(8) . ?
C65 C66 1.401(8) . ?
C66 C67 1.401(9) . ?
C66 H66 0.9300 . ?
C67 C68 1.377(10) . ?
C67 H67 0.9300 . ?
C68 C69 1.368(10) . ?
C68 H68 0.9300 . ?
C69 C70 1.381(9) . ?
C69 H69 0.9300 . ?
C70 H70 0.9300 . ?
C71 C72 1.381(9) . ?
C71 C76 1.388(9) . ?
C72 C73 1.400(10) . ?
C72 H72 0.9300 . ?
C73 C74 1.339(11) . ?
C73 H73 0.9300 . ?
C74 C75 1.375(12) . ?
C74 H74 0.9300 . ?
C75 C76 1.358(10) . ?
C75 H75 0.9300 . ?
C76 H76 0.9300 . ?
Cl2 O5 1.353(10) . ?
Cl2 O7 1.365(8) . ?
Cl2 O8 1.420(8) . ?
Cl2 O6 1.405(8) . ?
C9 C10 1.394(5) . ?
C9 H9 0.9300 . ?
C10 H10 0.9300 . ?

loop_
_geom_torsion_atom_site_label_1
_geom_torsion_atom_site_label_2
_geom_torsion_atom_site_label_3
_geom_torsion_atom_site_label_4
_geom_torsion
_geom_torsion_site_symmetry_1
_geom_torsion_site_symmetry_2
_geom_torsion_site_symmetry_3
_geom_torsion_site_symmetry_4
_geom_torsion_publ_flag
C1 Rh1 P1 C3 4.4(3) . . . . ?
C20 Rh1 P1 C3 40(4) . . . . ?
P2 Rh1 P1 C3 -79.3(2) . . . . ?
O4 Rh1 P1 C3 175.0(2) . . . . ?
Cl1 Rh1 P1 C3 92.2(2) . . . . ?
C1 Rh1 P1 C8 -113.8(3) . . . . ?
C20 Rh1 P1 C8 -78(4) . . . . ?
P2 Rh1 P1 C8 162.4(2) . . . . ?
O4 Rh1 P1 C8 56.7(3) . . . . ?
Cl1 Rh1 P1 C8 -26.0(2) . . . . ?
C1 Rh1 P1 C14 123.8(3) . . . . ?
C20 Rh1 P1 C14 159(4) . . . . ?
P2 Rh1 P1 C14 40.1(2) . . . . ?
O4 Rh1 P1 C14 -65.7(3) . . . . ?
Cl1 Rh1 P1 C14 -148.4(2) . . . . ?
C1 Rh1 P2 C27 -166.7(3) . . . . ?
C20 Rh1 P2 C27 98.7(3) . . . . ?
O4 Rh1 P2 C27 15.0(3) . . . . ?
P1 Rh1 P2 C27 -83.3(2) . . . . ?
Cl1 Rh1 P2 C27 142.1(3) . . . . ?
C1 Rh1 P2 C22 79.1(3) . . . . ?
C20 Rh1 P2 C22 -15.5(3) . . . . ?
O4 Rh1 P2 C22 -99.2(2) . . . . ?
P1 Rh1 P2 C22 162.4(2) . . . . ?
Cl1 Rh1 P2 C22 27.8(4) . . . . ?
C1 Rh1 P2 C33 -37.4(3) . . . . ?
C20 Rh1 P2 C33 -132.0(3) . . . . ?
O4 Rh1 P2 C33 144.3(3) . . . . ?
P1 Rh1 P2 C33 45.9(3) . . . . ?
Cl1 Rh1 P2 C33 -88.7(4) . . . . ?
C39 Rh2 P3 C41 -8.4(3) . . . . ?
C58 Rh2 P3 C41 -42(2) . . . . ?
O2 Rh2 P3 C41 -92.6(2) . . . . ?
P4 Rh2 P3 C41 79.4(2) . . . . ?
Cl1 Rh2 P3 C41 -176.5(2) . . . . ?
C39 Rh2 P3 C46 -126.9(3) . . . . ?
C58 Rh2 P3 C46 -161(2) . . . . ?
O2 Rh2 P3 C46 148.9(3) . . . . ?
P4 Rh2 P3 C46 -39.1(3) . . . . ?
Cl1 Rh2 P3 C46 65.0(2) . . . . ?
C39 Rh2 P3 C52 105.1(3) . . . . ?
C58 Rh2 P3 C52 71(2) . . . . ?
O2 Rh2 P3 C52 20.9(2) . . . . ?
P4 Rh2 P3 C52 -167.1(2) . . . . ?
Cl1 Rh2 P3 C52 -63.0(2) . . . . ?
C39 Rh2 P4 C71 174.4(3) . . . . ?
C58 Rh2 P4 C71 -93.2(3) . . . . ?
O2 Rh2 P4 C71 -135.1(6) . . . . ?
P3 Rh2 P4 C71 90.5(3) . . . . ?
Cl1 Rh2 P4 C71 -11.0(3) . . . . ?
C39 Rh2 P4 C60 -68.9(3) . . . . ?
C58 Rh2 P4 C60 23.6(3) . . . . ?
O2 Rh2 P4 C60 -18.4(6) . . . . ?
P3 Rh2 P4 C60 -152.7(2) . . . . ?
Cl1 Rh2 P4 C60 105.7(2) . . . . ?
C39 Rh2 P4 C65 47.7(3) . . . . ?
C58 Rh2 P4 C65 140.2(3) . . . . ?
O2 Rh2 P4 C65 98.2(6) . . . . ?
P3 Rh2 P4 C65 -36.1(3) . . . . ?
Cl1 Rh2 P4 C65 -137.7(3) . . . . ?
C39 Rh2 O2 C20 141.6(5) . . . . ?
C58 Rh2 O2 C20 49.4(5) . . . . ?
P4 Rh2 O2 C20 90.7(7) . . . . ?
P3 Rh2 O2 C20 -133.9(5) . . . . ?
Cl1 Rh2 O2 C20 -34.8(5) . . . . ?
C1 Rh1 O4 C58 -28.4(15) . . . . ?
C20 Rh1 O4 C58 61.2(5) . . . . ?
P2 Rh1 O4 C58 141.3(4) . . . . ?
P1 Rh1 O4 C58 -117.2(4) . . . . ?
Cl1 Rh1 O4 C58 -29.2(4) . . . . ?
C1 Rh1 Cl1 Rh2 -135.45(19) . . . . ?
C20 Rh1 Cl1 Rh2 -41.68(17) . . . . ?
P2 Rh1 Cl1 Rh2 -84.4(3) . . . . ?
O4 Rh1 Cl1 Rh2 44.42(10) . . . . ?
P1 Rh1 Cl1 Rh2 140.20(6) . . . . ?
C39 Rh2 Cl1 Rh1 22.7(9) . . . . ?
C58 Rh2 Cl1 Rh1 -51.48(17) . . . . ?
O2 Rh2 Cl1 Rh1 39.91(11) . . . . ?
P4 Rh2 Cl1 Rh1 -130.78(6) . . . . ?
P3 Rh2 Cl1 Rh1 125.43(5) . . . . ?
C20 Rh1 C1 O1 -7.5(5) . . . . ?
P2 Rh1 C1 O1 -88.5(5) . . . . ?
O4 Rh1 C1 O1 81.4(14) . . . . ?
P1 Rh1 C1 O1 171.2(5) . . . . ?
Cl1 Rh1 C1 O1 82.2(5) . . . . ?
C20 Rh1 C1 C2 175.3(5) . . . . ?
P2 Rh1 C1 C2 94.3(4) . . . . ?
O4 Rh1 C1 C2 -95.8(13) . . . . ?
P1 Rh1 C1 C2 -6.1(4) . . . . ?
Cl1 Rh1 C1 C2 -95.0(4) . . . . ?
O1 C1 C2 C3 -171.0(6) . . . . ?
Rh1 C1 C2 C3 6.3(8) . . . . ?
O1 C1 C2 C7 9.5(9) . . . . ?
Rh1 C1 C2 C7 -173.1(5) . . . . ?
C7 C2 C3 C4 -2.4(9) . . . . ?
C1 C2 C3 C4 178.1(6) . . . . ?
C7 C2 C3 P1 177.9(5) . . . . ?
C1 C2 C3 P1 -1.6(8) . . . . ?
C8 P1 C3 C2 124.2(5) . . . . ?
C14 P1 C3 C2 -127.6(5) . . . . ?
Rh1 P1 C3 C2 -2.7(5) . . . . ?
C8 P1 C3 C4 -55.5(7) . . . . ?
C14 P1 C3 C4 52.8(7) . . . . ?
Rh1 P1 C3 C4 177.7(6) . . . . ?
C2 C3 C4 C5 3.7(10) . . . . ?
P1 C3 C4 C5 -176.6(5) . . . . ?
C3 C4 C5 C6 -2.9(11) . . . . ?
C4 C5 C6 C7 0.6(12) . . . . ?
C5 C6 C7 C2 0.7(11) . . . . ?
C3 C2 C7 C6 0.2(10) . . . . ?
C1 C2 C7 C6 179.7(6) . . . . ?
C3 P1 C8 C9 1.7(8) . . . . ?
C14 P1 C8 C9 -113.3(8) . . . . ?
Rh1 P1 C8 C9 116.1(7) . . . . ?
C3 P1 C8 C13 -176.2(6) . . . . ?
C14 P1 C8 C13 68.9(7) . . . . ?
Rh1 P1 C8 C13 -61.7(7) . . . . ?
C9 C8 C13 C12 4.1(13) . . . . ?
P1 C8 C13 C12 -177.8(7) . . . . ?
C10 C11 C12 C13 -8.1(16) . . . . ?
C8 C13 C12 C11 -0.5(15) . . . . ?
C3 P1 C14 C19 150.9(5) . . . . ?
C8 P1 C14 C19 -95.7(5) . . . . ?
Rh1 P1 C14 C19 36.5(6) . . . . ?
C3 P1 C14 C15 -33.2(7) . . . . ?
C8 P1 C14 C15 80.2(7) . . . . ?
Rh1 P1 C14 C15 -147.6(6) . . . . ?
C19 C14 C15 C16 0.0(11) . . . . ?
P1 C14 C15 C16 -175.8(6) . . . . ?
C14 C15 C16 C17 -0.5(12) . . . . ?
C15 C16 C17 C18 0.4(12) . . . . ?
C16 C17 C18 C19 0.1(12) . . . . ?
C15 C14 C19 C18 0.6(10) . . . . ?
P1 C14 C19 C18 176.8(6) . . . . ?
C17 C18 C19 C14 -0.6(11) . . . . ?
Rh2 O2 C20 C21 -172.7(4) . . . . ?
Rh2 O2 C20 Rh1 2.9(7) . . . . ?
C1 Rh1 C20 O2 119.2(5) . . . . ?
P2 Rh1 C20 O2 -156.6(5) . . . . ?
O4 Rh1 C20 O2 -51.3(5) . . . . ?
P1 Rh1 C20 O2 84(4) . . . . ?
Cl1 Rh1 C20 O2 31.6(5) . . . . ?
C1 Rh1 C20 C21 -65.2(5) . . . . ?
P2 Rh1 C20 C21 18.9(4) . . . . ?
O4 Rh1 C20 C21 124.2(5) . . . . ?
P1 Rh1 C20 C21 -101(4) . . . . ?
Cl1 Rh1 C20 C21 -152.9(5) . . . . ?
O2 C20 C21 C26 -15.8(9) . . . . ?
Rh1 C20 C21 C26 168.4(5) . . . . ?
O2 C20 C21 C22 160.4(6) . . . . ?
Rh1 C20 C21 C22 -15.3(8) . . . . ?
C26 C21 C22 C23 -1.3(10) . . . . ?
C20 C21 C22 C23 -177.8(6) . . . . ?
C26 C21 C22 P2 175.4(5) . . . . ?
C20 C21 C22 P2 -1.0(7) . . . . ?
C27 P2 C22 C23 64.0(6) . . . . ?
C33 P2 C22 C23 -45.3(7) . . . . ?
Rh1 P2 C22 C23 -170.0(5) . . . . ?
C27 P2 C22 C21 -112.6(5) . . . . ?
C33 P2 C22 C21 138.2(5) . . . . ?
Rh1 P2 C22 C21 13.4(5) . . . . ?
C21 C22 C23 C24 -0.4(10) . . . . ?
P2 C22 C23 C24 -176.7(5) . . . . ?
C22 C23 C24 C25 0.4(11) . . . . ?
C23 C24 C25 C26 1.4(11) . . . . ?
C24 C25 C26 C21 -3.0(11) . . . . ?
C22 C21 C26 C25 3.0(10) . . . . ?
C20 C21 C26 C25 179.1(6) . . . . ?
C22 P2 C27 C32 92.6(6) . . . . ?
C33 P2 C27 C32 -156.8(6) . . . . ?
Rh1 P2 C27 C32 -21.6(6) . . . . ?
C22 P2 C27 C28 -84.4(6) . . . . ?
C33 P2 C27 C28 26.1(6) . . . . ?
Rh1 P2 C27 C28 161.3(5) . . . . ?
C32 C27 C28 C29 0.3(11) . . . . ?
P2 C27 C28 C29 177.4(6) . . . . ?
C27 C28 C29 C30 -0.3(13) . . . . ?
C28 C29 C30 C31 2.5(15) . . . . ?
C29 C30 C31 C32 -4.6(14) . . . . ?
C28 C27 C32 C31 -2.4(11) . . . . ?
P2 C27 C32 C31 -179.5(6) . . . . ?
C30 C31 C32 C27 4.5(13) . . . . ?
C27 P2 C33 C38 50.2(6) . . . . ?
C22 P2 C33 C38 158.8(5) . . . . ?
Rh1 P2 C33 C38 -86.2(5) . . . . ?
C27 P2 C33 C34 -133.9(6) . . . . ?
C22 P2 C33 C34 -25.3(6) . . . . ?
Rh1 P2 C33 C34 89.7(6) . . . . ?
C38 C33 C34 C35 -0.6(11) . . . . ?
P2 C33 C34 C35 -176.6(6) . . . . ?
C33 C34 C35 C36 0.6(12) . . . . ?
C34 C35 C36 C37 0.1(13) . . . . ?
C35 C36 C37 C38 -0.8(13) . . . . ?
C34 C33 C38 C37 -0.1(10) . . . . ?
P2 C33 C38 C37 176.0(5) . . . . ?
C36 C37 C38 C33 0.8(11) . . . . ?
C58 Rh2 C39 O3 10.9(6) . . . . ?
O2 Rh2 C39 O3 -79.7(5) . . . . ?
P4 Rh2 C39 O3 91.6(5) . . . . ?
P3 Rh2 C39 O3 -166.7(6) . . . . ?
Cl1 Rh2 C39 O3 -62.5(12) . . . . ?
C58 Rh2 C39 C40 -174.6(4) . . . . ?
O2 Rh2 C39 C40 94.8(4) . . . . ?
P4 Rh2 C39 C40 -93.9(4) . . . . ?
P3 Rh2 C39 C40 7.8(4) . . . . ?
Cl1 Rh2 C39 C40 112.0(9) . . . . ?
O3 C39 C40 C41 170.4(6) . . . . ?
Rh2 C39 C40 C41 -4.2(8) . . . . ?
O3 C39 C40 C45 -12.1(9) . . . . ?
Rh2 C39 C40 C45 173.3(4) . . . . ?
C45 C40 C41 C42 -0.1(9) . . . . ?
C39 C40 C41 C42 177.3(5) . . . . ?
C45 C40 C41 P3 178.2(5) . . . . ?
C39 C40 C41 P3 -4.4(8) . . . . ?
C46 P3 C41 C40 138.9(5) . . . . ?
C52 P3 C41 C40 -111.3(5) . . . . ?
Rh2 P3 C41 C40 8.9(5) . . . . ?
C46 P3 C41 C42 -42.9(6) . . . . ?
C52 P3 C41 C42 66.8(6) . . . . ?
Rh2 P3 C41 C42 -172.9(5) . . . . ?
C40 C41 C42 C43 0.9(10) . . . . ?
P3 C41 C42 C43 -177.2(5) . . . . ?
C41 C42 C43 C44 -0.4(11) . . . . ?
C42 C43 C44 C45 -0.9(12) . . . . ?
C43 C44 C45 C40 1.6(11) . . . . ?
C41 C40 C45 C44 -1.1(10) . . . . ?
C39 C40 C45 C44 -178.6(6) . . . . ?
C41 P3 C46 C51 159.7(5) . . . . ?
C52 P3 C46 C51 48.2(6) . . . . ?
Rh2 P3 C46 C51 -84.6(6) . . . . ?
C41 P3 C46 C47 -25.5(6) . . . . ?
C52 P3 C46 C47 -137.0(5) . . . . ?
Rh2 P3 C46 C47 90.2(5) . . . . ?
C51 C46 C47 C48 -0.5(10) . . . . ?
P3 C46 C47 C48 -175.4(5) . . . . ?
C46 C47 C48 C49 1.0(11) . . . . ?
C47 C48 C49 C50 -1.2(12) . . . . ?
C48 C49 C50 C51 0.9(12) . . . . ?
C47 C46 C51 C50 0.1(10) . . . . ?
P3 C46 C51 C50 175.0(5) . . . . ?
C49 C50 C51 C46 -0.3(11) . . . . ?
C41 P3 C52 C57 160.8(5) . . . . ?
C46 P3 C52 C57 -87.2(5) . . . . ?
Rh2 P3 C52 C57 50.3(6) . . . . ?
C41 P3 C52 C53 -20.7(6) . . . . ?
C46 P3 C52 C53 91.3(6) . . . . ?
Rh2 P3 C52 C53 -131.2(5) . . . . ?
C57 C52 C53 C54 1.4(10) . . . . ?
P3 C52 C53 C54 -177.1(5) . . . . ?
C52 C53 C54 C55 0.6(12) . . . . ?
C53 C54 C55 C56 -2.2(12) . . . . ?
C54 C55 C56 C57 1.9(11) . . . . ?
C53 C52 C57 C56 -1.8(10) . . . . ?
P3 C52 C57 C56 176.8(5) . . . . ?
C55 C56 C57 C52 0.2(11) . . . . ?
Rh1 O4 C58 C59 164.7(4) . . . . ?
Rh1 O4 C58 Rh2 -13.8(6) . . . . ?
C39 Rh2 C58 O4 -121.5(5) . . . . ?
O2 Rh2 C58 O4 -37.6(5) . . . . ?
P4 Rh2 C58 O4 149.8(5) . . . . ?
P3 Rh2 C58 O4 -88(2) . . . . ?
Cl1 Rh2 C58 O4 46.8(5) . . . . ?
C39 Rh2 C58 C59 59.9(5) . . . . ?
O2 Rh2 C58 C59 143.8(4) . . . . ?
P4 Rh2 C58 C59 -28.7(4) . . . . ?
P3 Rh2 C58 C59 94(2) . . . . ?
Cl1 Rh2 C58 C59 -131.8(4) . . . . ?
O4 C58 C59 C64 24.7(9) . . . . ?
Rh2 C58 C59 C64 -156.7(5) . . . . ?
O4 C58 C59 C60 -154.7(5) . . . . ?
Rh2 C58 C59 C60 23.9(7) . . . . ?
C64 C59 C60 C61 2.1(9) . . . . ?
C58 C59 C60 C61 -178.5(6) . . . . ?
C64 C59 C60 P4 -179.3(5) . . . . ?
C58 C59 C60 P4 0.1(7) . . . . ?
C71 P4 C60 C61 -77.7(6) . . . . ?
C65 P4 C60 C61 30.2(7) . . . . ?
Rh2 P4 C60 C61 159.0(6) . . . . ?
C71 P4 C60 C59 103.9(5) . . . . ?
C65 P4 C60 C59 -148.3(4) . . . . ?
Rh2 P4 C60 C59 -19.5(5) . . . . ?
C59 C60 C61 C62 -0.3(10) . . . . ?
P4 C60 C61 C62 -178.7(5) . . . . ?
C60 C61 C62 C63 -1.1(11) . . . . ?
C61 C62 C63 C64 0.8(11) . . . . ?
C62 C63 C64 C59 1.0(10) . . . . ?
C60 C59 C64 C63 -2.4(9) . . . . ?
C58 C59 C64 C63 178.3(6) . . . . ?
C71 P4 C65 C70 -20.4(6) . . . . ?
C60 P4 C65 C70 -131.9(6) . . . . ?
Rh2 P4 C65 C70 112.4(5) . . . . ?
C71 P4 C65 C66 162.8(5) . . . . ?
C60 P4 C65 C66 51.3(6) . . . . ?
Rh2 P4 C65 C66 -64.4(6) . . . . ?
C70 C65 C66 C67 -0.7(10) . . . . ?
P4 C65 C66 C67 176.2(6) . . . . ?
C65 C66 C67 C68 -0.1(12) . . . . ?
C66 C67 C68 C69 1.3(13) . . . . ?
C67 C68 C69 C70 -1.9(13) . . . . ?
C66 C65 C70 C69 0.1(10) . . . . ?
P4 C65 C70 C69 -176.7(6) . . . . ?
C68 C69 C70 C65 1.2(12) . . . . ?
C60 P4 C71 C72 -159.9(5) . . . . ?
C65 P4 C71 C72 90.6(6) . . . . ?
Rh2 P4 C71 C72 -45.6(6) . . . . ?
C60 P4 C71 C76 28.2(7) . . . . ?
C65 P4 C71 C76 -81.4(6) . . . . ?
Rh2 P4 C71 C76 142.4(5) . . . . ?
C76 C71 C72 C73 -2.4(11) . . . . ?
P4 C71 C72 C73 -174.6(6) . . . . ?
C71 C72 C73 C74 2.0(13) . . . . ?
C72 C73 C74 C75 -0.5(15) . . . . ?
C73 C74 C75 C76 -0.7(15) . . . . ?
C74 C75 C76 C71 0.3(13) . . . . ?
C72 C71 C76 C75 1.3(11) . . . . ?
P4 C71 C76 C75 173.1(6) . . . . ?
C13 C8 C9 C10 1.0(15) . . . . ?
P1 C8 C9 C10 -176.9(8) . . . . ?
C12 C11 C10 C9 13.2(18) . . . . ?
C8 C9 C10 C11 -9.8(18) . . . . ?
